data_2243299
loop_
_publ_author_name
'Plyuta, Nataliya'
'Vassilyeva, Olga Yu.'
'Kokozay, Vladimir N.'
'Omelchenko, Iryna'
'Petrusenko, Svitlana'

_publ_section_title
;
 A binuclear Cu^II^/Ca^II^ thiocyanate complex with a Schiff base ligand
 derived from <i>o</i>-vanillin and ammonia
;
_journal_coeditor_code IS5531
_journal_issue 3
_journal_name_full 'Acta Crystallographica Section E'
_journal_page_first 423
_journal_page_last 426
_journal_paper_doi 10.1107/S205698902000211X
_journal_volume 76
_journal_year 2020
_chemical_formula_iupac '[Ca Cu (C8 H8 N O2)2 (N C S)2 (H2 O)]'
_chemical_formula_moiety 'C18 H18 Ca Cu N4 O5 S2'
_chemical_formula_sum 'C18 H18 Ca Cu N4 O5 S2'
_chemical_formula_weight 538.10
_chemical_name_systematic
Aqua-1\k<i>O</i>-bis(\m~2~-2-iminomethyl-6-methoxyphenolato-1\k^2^<i>O</i>^1^,<i>O</i>^6^:2\k^2^<i>O</i>^1^,<i>N</i>)bis(thiocyanato-1\k<i>N</i>)calcium(II)copper(II)
_space_group_crystal_system monoclinic
_space_group_IT_number 14
_space_group_name_Hall '-P 2yn'
_space_group_name_H-M_alt 'P 1 21/n 1'
_atom_sites_solution_hydrogens mixed
_atom_sites_solution_primary direct
_audit_creation_method
;
Olex2 1.2
(compiled 2018.05.29 svn.r3508 for OlexSys, GUI svn.r5506)
;
_cell_angle_alpha 90
_cell_angle_beta 90.768(3)
_cell_angle_gamma 90
_cell_formula_units_Z 4
_cell_length_a 8.5623(3)
_cell_length_b 10.5377(3)
_cell_length_c 24.4439(7)
_cell_measurement_reflns_used 3455
_cell_measurement_temperature 298
_cell_measurement_theta_max 28.1590
_cell_measurement_theta_min 3.1490
_cell_volume 2205.30(12)
_computing_cell_refinement
;
CrysAlisPro (Oxford Diffraction, 2007)
;
_computing_data_collection
;
CrysAlisPro (Oxford Diffraction, 2007)
;
_computing_data_reduction
;
CrysAlisPro (Oxford Diffraction, 2007)
;
_computing_molecular_graphics
;
<i>OLEX2</i> (Dolomanov <i>et al.</i>,  2009)
;
_computing_publication_material
;
<i>OLEX2</i> (Dolomanov <i>et al.</i>,  2009)
;
_computing_structure_refinement
;
<i>SHELXL2016/6</i> (Sheldrick, 2015<i>b</i>)
;
_computing_structure_solution
;
SHELXT (Sheldrick, 2015<i>a</i>)
;
_diffrn_ambient_temperature 298
_diffrn_detector 'CCD plate'
_diffrn_detector_area_resol_mean 16.1827
_diffrn_measured_fraction_theta_full 0.999
_diffrn_measured_fraction_theta_max 0.877
_diffrn_measurement_device 'four-circle diffractometer'
_diffrn_measurement_device_type 'Oxford Diffraction Xcalibur, Sapphire3'
_diffrn_measurement_method '\w scans'
_diffrn_radiation_monochromator graphite
_diffrn_radiation_probe x-ray
_diffrn_radiation_type MoK\a
_diffrn_radiation_wavelength 0.71073
_diffrn_reflns_av_R_equivalents 0.0366
_diffrn_reflns_av_unetI/netI 0.0530
_diffrn_reflns_limit_h_max 11
_diffrn_reflns_limit_h_min -11
_diffrn_reflns_limit_k_max 13
_diffrn_reflns_limit_k_min -14
_diffrn_reflns_limit_l_max 33
_diffrn_reflns_limit_l_min -31
_diffrn_reflns_number 15599
_diffrn_reflns_theta_full 27.500
_diffrn_reflns_theta_max 30.395
_diffrn_reflns_theta_min 3.066
_diffrn_source 'Enhance (Mo) X-ray Source'
_exptl_absorpt_coefficient_mu 1.450
_exptl_absorpt_correction_T_max 1.00000
_exptl_absorpt_correction_T_min 0.67084
_exptl_absorpt_correction_type multi-scan
_exptl_absorpt_process_details
;
(CrysAlisPro; Oxford Diffraction, 2007)
;
_exptl_crystal_colour 'clear light orange'
_exptl_crystal_density_diffrn 1.621
_exptl_crystal_description plate
_exptl_crystal_F_000 1100
_exptl_crystal_size_max 0.40
_exptl_crystal_size_mid 0.20
_exptl_crystal_size_min 0.04
_refine_diff_density_max 0.548
_refine_diff_density_min -0.529
_refine_ls_extinction_method none
_refine_ls_goodness_of_fit_ref 1.023
_refine_ls_hydrogen_treatment mixed
_refine_ls_matrix_type full
_refine_ls_number_parameters 298
_refine_ls_number_reflns 5844
_refine_ls_number_restraints 4
_refine_ls_restrained_S_all 1.022
_refine_ls_R_factor_all 0.0838
_refine_ls_R_factor_gt 0.0442
_refine_ls_shift/su_max 0.000
_refine_ls_shift/su_mean 0.000
_refine_ls_structure_factor_coef Fsqd
_refine_ls_weighting_details 'w=1/[\s^2^(Fo^2^)+(0.0412P)^2^+0.4639P] where P=(Fo^2^+2Fc^2^)/3'
_refine_ls_weighting_scheme calc
_refine_ls_wR_factor_gt 0.0890
_refine_ls_wR_factor_ref 0.1034
_reflns_number_gt 3849
_reflns_number_total 5844
_reflns_threshold_expression 'I > 2\s(I)'
_cod_data_source_file is5531sup1.cif
_cod_data_source_block I
_cod_original_cell_volume 2205.30(13)
_cod_database_code 2243299
_shelx_space_group_comment
;
The symmetry employed for this shelxl refinement is uniquely defined
by the following loop, which should always be used as a source of
symmetry information in preference to the above space-group names.
They are only intended as comments.
;

loop_
_space_group_symop_operation_xyz
'x, y, z'
'-x+1/2, y+1/2, -z+1/2'
'-x, -y, -z'
'x-1/2, -y-1/2, z-1/2'

loop_
_atom_site_type_symbol
_atom_site_label
_atom_site_fract_x
_atom_site_fract_y
_atom_site_fract_z
_atom_site_U_iso_or_equiv
_atom_site_adp_type
_atom_site_calc_flag
_atom_site_occupancy
_atom_site_disorder_assembly
_atom_site_disorder_group
Cu Cu1 0.25895(4) 0.25464(3) 0.00673(2) 0.03322(10) Uani d 1 . .
Ca Ca1 0.22640(7) 0.27119(5) -0.13299(2) 0.03249(14) Uani d 1 . .
S S1 0.51771(13) -0.14153(9) -0.18147(3) 0.0646(3) Uani d 1 . .
S S2 -0.03690(13) 0.68682(9) -0.19653(3) 0.0614(3) Uani d 1 . .
O O1 0.1048(2) 0.22468(17) -0.04945(7) 0.0338(4) Uani d 1 . .
O O2 -0.0464(2) 0.1848(2) -0.13976(7) 0.0414(5) Uani d 1 . .
O O3 0.3808(2) 0.30690(18) -0.05483(7) 0.0355(4) Uani d 1 . .
O O4 0.4805(2) 0.3859(2) -0.14838(7) 0.0450(5) Uani d 1 . .
O O5 0.2298(3) 0.2535(3) -0.22876(9) 0.0619(7) Uani d 1 . .
H H5A 0.305(3) 0.225(4) -0.2470(16) 0.098(16) Uiso d 1 . .
H H5B 0.179(5) 0.288(4) -0.2545(14) 0.119(18) Uiso d 1 . .
N N1 0.1121(3) 0.2106(2) 0.06324(9) 0.0428(6) Uani d 1 . .
H H1 0.134(4) 0.218(3) 0.0957(5) 0.055(10) Uiso d 1 . .
N N2 0.4350(3) 0.2754(2) 0.05565(10) 0.0409(6) Uani d 1 . .
H H2 0.430(4) 0.254(3) 0.0876(5) 0.044(9) Uiso d 1 . .
N N3 0.3366(4) 0.0593(3) -0.14345(10) 0.0554(7) Uani d 1 . .
N N4 0.1238(3) 0.4817(3) -0.15087(11) 0.0631(8) Uani d 1 . .
C C1 -0.0978(3) 0.1323(2) 0.00536(10) 0.0331(6) Uani d 1 . .
C C2 -0.0321(3) 0.1693(2) -0.04459(10) 0.0291(6) Uani d 1 . .
C C3 -0.1196(3) 0.1456(2) -0.09263(10) 0.0323(6) Uani d 1 . .
C C4 -0.2633(4) 0.0899(3) -0.09111(12) 0.0424(7) Uani d 1 . .
H H4 -0.319638 0.076917 -0.123429 0.051 Uiso calc 1 . .
C C5 -0.3257(4) 0.0525(3) -0.04175(13) 0.0454(7) Uani d 1 . .
H H5 -0.422967 0.013284 -0.040983 0.054 Uiso calc 1 . .
C C6 -0.2446(3) 0.0731(3) 0.00573(12) 0.0417(7) Uani d 1 . .
H H6 -0.286972 0.047557 0.038788 0.050 Uiso calc 1 . .
C C7 -0.0217(4) 0.1594(3) 0.05695(11) 0.0401(7) Uani d 1 . .
H H7 -0.074932 0.137499 0.088485 0.048 Uiso calc 1 . .
C C8 -0.1315(5) 0.1643(5) -0.18992(12) 0.0846(15) Uani d 1 . .
H H8A -0.073501 0.198512 -0.219853 0.127 Uiso calc 1 . .
H H8B -0.231122 0.205765 -0.188105 0.127 Uiso calc 1 . .
H H8C -0.146754 0.074931 -0.195367 0.127 Uiso calc 1 . .
C C9 0.6152(3) 0.3727(3) -0.00718(11) 0.0374(6) Uani d 1 . .
C C10 0.5218(3) 0.3585(2) -0.05441(11) 0.0335(6) Uani d 1 . .
C C11 0.5812(3) 0.4028(3) -0.10421(11) 0.0377(6) Uani d 1 . .
C C12 0.7263(4) 0.4563(3) -0.10718(13) 0.0470(7) Uani d 1 . .
H H12 0.763901 0.483621 -0.140689 0.056 Uiso calc 1 . .
C C13 0.8170(4) 0.4696(3) -0.06040(15) 0.0530(8) Uani d 1 . .
H H13 0.915615 0.506000 -0.062517 0.064 Uiso calc 1 . .
C C14 0.7631(4) 0.4299(3) -0.01150(14) 0.0486(8) Uani d 1 . .
H H14 0.824788 0.440632 0.019761 0.058 Uiso calc 1 . .
C C15 0.5658(4) 0.3266(3) 0.04523(12) 0.0428(7) Uani d 1 . .
H H15 0.636341 0.335062 0.074278 0.051 Uiso calc 1 . .
C C16 0.5129(5) 0.4603(4) -0.19647(12) 0.0657(11) Uani d 1 . .
H H16A 0.427580 0.452705 -0.222133 0.099 Uiso calc 1 . .
H H16B 0.606992 0.430087 -0.212968 0.099 Uiso calc 1 . .
H H16C 0.525799 0.547751 -0.186305 0.099 Uiso calc 1 . .
C C17 0.4078(4) -0.0245(3) -0.15950(11) 0.0442(7) Uani d 1 . .
C C18 0.0590(4) 0.5668(3) -0.17037(11) 0.0461(8) Uani d 1 . .

loop_
_atom_site_aniso_label
_atom_site_aniso_U_11
_atom_site_aniso_U_22
_atom_site_aniso_U_33
_atom_site_aniso_U_12
_atom_site_aniso_U_13
_atom_site_aniso_U_23
Cu1 0.03093(18) 0.0417(2) 0.02712(16) 0.00156(16) 0.00306(13) 0.00148(13)
Ca1 0.0298(3) 0.0411(3) 0.0267(3) -0.0003(3) 0.0050(2) 0.0035(2)
S1 0.0866(8) 0.0591(5) 0.0475(5) 0.0227(5) -0.0176(5) -0.0163(4)
S2 0.0702(6) 0.0635(6) 0.0508(5) 0.0184(5) 0.0145(4) 0.0176(4)
O1 0.0275(10) 0.0456(11) 0.0284(9) -0.0035(9) 0.0037(7) 0.0061(8)
O2 0.0356(11) 0.0576(12) 0.0310(9) -0.0097(11) 0.0004(8) 0.0014(9)
O3 0.0286(10) 0.0461(11) 0.0319(9) -0.0072(9) 0.0057(8) -0.0013(8)
O4 0.0430(13) 0.0508(12) 0.0416(11) -0.0128(11) 0.0101(9) 0.0079(9)
O5 0.0562(16) 0.098(2) 0.0315(11) 0.0175(16) 0.0059(11) 0.0061(12)
N1 0.0490(17) 0.0540(15) 0.0256(12) 0.0007(14) 0.0063(11) 0.0032(11)
N2 0.0413(15) 0.0484(15) 0.0328(13) 0.0064(13) -0.0028(11) -0.0018(11)
N3 0.0602(19) 0.0542(17) 0.0516(16) 0.0112(16) -0.0036(14) -0.0043(13)
N4 0.0536(19) 0.0588(18) 0.0773(19) 0.0139(16) 0.0206(16) 0.0210(15)
C1 0.0294(15) 0.0306(13) 0.0396(14) 0.0071(12) 0.0115(12) 0.0051(11)
C2 0.0244(13) 0.0282(13) 0.0349(13) 0.0041(12) 0.0075(11) 0.0037(10)
C3 0.0309(15) 0.0306(13) 0.0355(14) 0.0002(12) 0.0072(11) 0.0004(11)
C4 0.0379(17) 0.0399(16) 0.0494(17) -0.0050(15) 0.0021(14) -0.0033(13)
C5 0.0311(16) 0.0379(16) 0.067(2) -0.0076(14) 0.0095(15) -0.0018(14)
C6 0.0367(17) 0.0340(15) 0.0549(17) 0.0011(14) 0.0206(14) 0.0076(13)
C7 0.0454(18) 0.0405(16) 0.0348(14) 0.0052(15) 0.0165(13) 0.0083(12)
C8 0.077(3) 0.145(4) 0.0323(17) -0.051(3) -0.0041(17) 0.000(2)
C9 0.0307(15) 0.0302(14) 0.0514(17) 0.0064(13) 0.0017(13) -0.0072(12)
C10 0.0275(14) 0.0276(13) 0.0455(15) 0.0045(12) 0.0047(12) -0.0062(11)
C11 0.0341(16) 0.0314(14) 0.0480(16) 0.0001(13) 0.0096(13) -0.0019(12)
C12 0.0376(18) 0.0366(16) 0.067(2) -0.0022(15) 0.0147(15) 0.0010(14)
C13 0.0307(17) 0.0382(17) 0.090(2) -0.0075(15) 0.0083(17) -0.0027(17)
C14 0.0344(17) 0.0359(16) 0.075(2) 0.0037(15) -0.0089(16) -0.0128(15)
C15 0.0403(18) 0.0444(17) 0.0432(16) 0.0107(15) -0.0114(14) -0.0115(13)
C16 0.080(3) 0.068(2) 0.0498(19) -0.018(2) 0.0130(18) 0.0179(17)
C17 0.053(2) 0.0468(18) 0.0321(14) -0.0011(17) -0.0102(14) -0.0010(13)
C18 0.0421(18) 0.0538(19) 0.0426(16) -0.0008(16) 0.0158(14) 0.0026(14)

loop_
_atom_type_symbol
_atom_type_description
_atom_type_scat_dispersion_real
_atom_type_scat_dispersion_imag
_atom_type_scat_source
C C 0.0033 0.0016 'International Tables Vol C Tables 4.2.6.8 and 6.1.1.4'
H H 0.0000 0.0000 'International Tables Vol C Tables 4.2.6.8 and 6.1.1.4'
Ca Ca 0.2262 0.3064 'International Tables Vol C Tables 4.2.6.8 and 6.1.1.4'
Cu Cu 0.3201 1.2651 'International Tables Vol C Tables 4.2.6.8 and 6.1.1.4'
N N 0.0061 0.0033 'International Tables Vol C Tables 4.2.6.8 and 6.1.1.4'
O O 0.0106 0.0060 'International Tables Vol C Tables 4.2.6.8 and 6.1.1.4'
S S 0.1246 0.1234 'International Tables Vol C Tables 4.2.6.8 and 6.1.1.4'

loop_
_geom_angle_atom_site_label_1
_geom_angle_atom_site_label_2
_geom_angle_atom_site_label_3
_geom_angle_site_symmetry_1
_geom_angle_site_symmetry_3
_geom_angle
_geom_angle_publ_flag
O1 Cu1 Ca1 . . 41.33(5) ?
O1 Cu1 O3 . . 82.10(8) ?
O1 Cu1 N1 . . 91.37(10) ?
O1 Cu1 N2 . . 171.72(9) ?
O3 Cu1 Ca1 . . 40.84(5) ?
O3 Cu1 N1 . . 172.27(10) ?
O3 Cu1 N2 . . 91.42(10) ?
N1 Cu1 Ca1 . . 132.69(8) ?
N2 Cu1 Ca1 . . 131.76(8) ?
N2 Cu1 N1 . . 95.45(11) ?
O1 Ca1 Cu1 . . 32.52(4) ?
O1 Ca1 O2 . . 63.89(6) ?
O1 Ca1 O4 . . 128.41(6) ?
O1 Ca1 N3 . . 94.38(8) ?
O1 Ca1 N4 . . 100.56(8) ?
O2 Ca1 Cu1 . . 96.33(4) ?
O2 Ca1 O4 . . 165.45(6) ?
O3 Ca1 Cu1 . . 32.52(4) ?
O3 Ca1 O1 . . 64.99(6) ?
O3 Ca1 O2 . . 128.85(6) ?
O3 Ca1 O4 . . 64.24(6) ?
O3 Ca1 O5 . . 144.32(8) ?
O3 Ca1 N3 . . 91.01(8) ?
O3 Ca1 N4 . . 101.51(9) ?
O4 Ca1 Cu1 . . 96.56(4) ?
O5 Ca1 Cu1 . . 170.80(8) ?
O5 Ca1 O1 . . 149.18(9) ?
O5 Ca1 O2 . . 85.97(8) ?
O5 Ca1 O4 . . 82.36(8) ?
O5 Ca1 N3 . . 79.22(9) ?
O5 Ca1 N4 . . 84.39(10) ?
N3 Ca1 Cu1 . . 91.80(6) ?
N3 Ca1 O2 . . 91.27(9) ?
N3 Ca1 O4 . . 95.02(9) ?
N4 Ca1 Cu1 . . 104.52(7) ?
N4 Ca1 O2 . . 89.15(9) ?
N4 Ca1 O4 . . 81.12(9) ?
N4 Ca1 N3 . . 163.53(9) ?
Cu1 O1 Ca1 . . 106.15(8) ?
C2 O1 Cu1 . . 127.85(15) ?
C2 O1 Ca1 . . 125.10(15) ?
C3 O2 Ca1 . . 119.05(15) ?
C3 O2 C8 . . 115.9(2) ?
C8 O2 Ca1 . . 124.91(18) ?
Cu1 O3 Ca1 . . 106.64(8) ?
C10 O3 Cu1 . . 128.01(16) ?
C10 O3 Ca1 . . 125.29(16) ?
C11 O4 Ca1 . . 118.37(15) ?
C11 O4 C16 . . 116.1(2) ?
C16 O4 Ca1 . . 123.92(19) ?
Ca1 O5 H5A . . 125(3) ?
Ca1 O5 H5B . . 134(4) ?
H5A O5 H5B . . 99(4) ?
Cu1 N1 H1 . . 122(2) ?
C7 N1 Cu1 . . 127.4(2) ?
C7 N1 H1 . . 111(2) ?
Cu1 N2 H2 . . 121(2) ?
C15 N2 Cu1 . . 127.5(2) ?
C15 N2 H2 . . 111(2) ?
C17 N3 Ca1 . . 161.8(3) ?
C18 N4 Ca1 . . 163.1(3) ?
C2 C1 C7 . . 121.6(3) ?
C6 C1 C2 . . 119.8(2) ?
C6 C1 C7 . . 118.5(2) ?
O1 C2 C1 . . 124.7(2) ?
O1 C2 C3 . . 118.0(2) ?
C1 C2 C3 . . 117.4(2) ?
O2 C3 C2 . . 113.6(2) ?
C4 C3 O2 . . 124.8(2) ?
C4 C3 C2 . . 121.6(2) ?
C3 C4 H4 . . 119.8 ?
C3 C4 C5 . . 120.3(3) ?
C5 C4 H4 . . 119.8 ?
C4 C5 H5 . . 120.0 ?
C6 C5 C4 . . 120.0(3) ?
C6 C5 H5 . . 120.0 ?
C1 C6 H6 . . 119.6 ?
C5 C6 C1 . . 120.8(3) ?
C5 C6 H6 . . 119.6 ?
N1 C7 C1 . . 125.8(3) ?
N1 C7 H7 . . 117.1 ?
C1 C7 H7 . . 117.1 ?
O2 C8 H8A . . 109.5 ?
O2 C8 H8B . . 109.5 ?
O2 C8 H8C . . 109.5 ?
H8A C8 H8B . . 109.5 ?
H8A C8 H8C . . 109.5 ?
H8B C8 H8C . . 109.5 ?
C10 C9 C14 . . 119.1(3) ?
C10 C9 C15 . . 121.7(3) ?
C14 C9 C15 . . 119.1(3) ?
O3 C10 C9 . . 124.0(2) ?
O3 C10 C11 . . 118.0(2) ?
C9 C10 C11 . . 117.9(3) ?
O4 C11 C10 . . 113.8(2) ?
C12 C11 O4 . . 124.7(3) ?
C12 C11 C10 . . 121.5(3) ?
C11 C12 H12 . . 120.0 ?
C11 C12 C13 . . 120.0(3) ?
C13 C12 H12 . . 120.0 ?
C12 C13 H13 . . 119.8 ?
C14 C13 C12 . . 120.4(3) ?
C14 C13 H13 . . 119.8 ?
C9 C14 H14 . . 119.5 ?
C13 C14 C9 . . 121.1(3) ?
C13 C14 H14 . . 119.5 ?
N2 C15 C9 . . 126.2(3) ?
N2 C15 H15 . . 116.9 ?
C9 C15 H15 . . 116.9 ?
O4 C16 H16A . . 109.5 ?
O4 C16 H16B . . 109.5 ?
O4 C16 H16C . . 109.5 ?
H16A C16 H16B . . 109.5 ?
H16A C16 H16C . . 109.5 ?
H16B C16 H16C . . 109.5 ?
N3 C17 S1 . . 177.3(3) ?
N4 C18 S2 . . 178.2(3) ?

loop_
_geom_bond_atom_site_label_1
_geom_bond_atom_site_label_2
_geom_bond_site_symmetry_2
_geom_bond_distance
_geom_bond_publ_flag
Cu1 Ca1 . 3.4275(6) ?
Cu1 O1 . 1.9183(18) ?
Cu1 O3 . 1.9232(18) ?
Cu1 N1 . 1.937(2) ?
Cu1 N2 . 1.924(2) ?
Ca1 O1 . 2.3565(17) ?
Ca1 O2 . 2.511(2) ?
Ca1 O3 . 2.3394(18) ?
Ca1 O4 . 2.521(2) ?
Ca1 O5 . 2.349(2) ?
Ca1 N3 . 2.439(3) ?
Ca1 N4 . 2.423(3) ?
S1 C17 . 1.646(3) ?
S2 C18 . 1.633(4) ?
O1 C2 . 1.315(3) ?
O2 C3 . 1.382(3) ?
O2 C8 . 1.434(3) ?
O3 C10 . 1.324(3) ?
O4 C11 . 1.384(3) ?
O4 C16 . 1.443(3) ?
O5 H5A . 0.845(10) ?
O5 H5B . 0.844(10) ?
N1 H1 . 0.815(10) ?
N1 C7 . 1.274(4) ?
N2 H2 . 0.816(10) ?
N2 C15 . 1.272(4) ?
N3 C17 . 1.145(4) ?
N4 C18 . 1.155(4) ?
C1 C2 . 1.406(3) ?
C1 C6 . 1.404(4) ?
C1 C7 . 1.440(4) ?
C2 C3 . 1.407(3) ?
C3 C4 . 1.364(4) ?
C4 H4 . 0.9300 ?
C4 C5 . 1.383(4) ?
C5 H5 . 0.9300 ?
C5 C6 . 1.362(4) ?
C6 H6 . 0.9300 ?
C7 H7 . 0.9300 ?
C8 H8A . 0.9600 ?
C8 H8B . 0.9600 ?
C8 H8C . 0.9600 ?
C9 C10 . 1.403(4) ?
C9 C14 . 1.408(4) ?
C9 C15 . 1.439(4) ?
C10 C11 . 1.405(4) ?
C11 C12 . 1.367(4) ?
C12 H12 . 0.9300 ?
C12 C13 . 1.381(4) ?
C13 H13 . 0.9300 ?
C13 C14 . 1.353(4) ?
C14 H14 . 0.9300 ?
C15 H15 . 0.9300 ?
C16 H16A . 0.9600 ?
C16 H16B . 0.9600 ?
C16 H16C . 0.9600 ?

loop_
_geom_hbond_atom_site_label_D
_geom_hbond_atom_site_label_H
_geom_hbond_atom_site_label_A
_geom_hbond_site_symmetry_A
_geom_hbond_distance_DH
_geom_hbond_distance_HA
_geom_hbond_distance_DA
_geom_hbond_angle_DHA
_geom_hbond_publ_flag
O5 H5A S2 2_544 0.845(10) 2.465(14) 3.297(3) 169(4) y
O5 H5B S1 2_554 0.844(10) 2.400(16) 3.226(3) 166(5) y
N1 H1 S2 3_565 0.815(10) 2.80(2) 3.500(2) 145(3) y
N2 H2 S1 3_655 0.816(10) 2.613(13) 3.403(3) 163(3) y

loop_
_geom_torsion_atom_site_label_1
_geom_torsion_atom_site_label_2
_geom_torsion_atom_site_label_3
_geom_torsion_atom_site_label_4
_geom_torsion_site_symmetry_1
_geom_torsion_site_symmetry_2
_geom_torsion_site_symmetry_3
_geom_torsion_site_symmetry_4
_geom_torsion
_geom_torsion_publ_flag
Cu1 O1 C2 C1 . . . . 6.8(4) ?
Cu1 O1 C2 C3 . . . . -173.44(17) ?
Cu1 O3 C10 C9 . . . . 6.7(4) ?
Cu1 O3 C10 C11 . . . . -172.68(18) ?
Cu1 N1 C7 C1 . . . . -5.3(4) ?
Cu1 N2 C15 C9 . . . . -4.8(5) ?
Ca1 O1 C2 C1 . . . . 174.37(18) ?
Ca1 O1 C2 C3 . . . . -5.8(3) ?
Ca1 O2 C3 C2 . . . . 4.8(3) ?
Ca1 O2 C3 C4 . . . . -175.7(2) ?
Ca1 O3 C10 C9 . . . . -176.52(19) ?
Ca1 O3 C10 C11 . . . . 4.1(3) ?
Ca1 O4 C11 C10 . . . . -3.5(3) ?
Ca1 O4 C11 C12 . . . . 175.9(2) ?
O1 C2 C3 O2 . . . . 0.2(3) ?
O1 C2 C3 C4 . . . . -179.3(2) ?
O2 C3 C4 C5 . . . . 179.2(3) ?
O3 C10 C11 O4 . . . . 0.0(4) ?
O3 C10 C11 C12 . . . . -179.4(2) ?
O4 C11 C12 C13 . . . . 179.5(3) ?
C1 C2 C3 O2 . . . . -180.0(2) ?
C1 C2 C3 C4 . . . . 0.5(4) ?
C2 C1 C6 C5 . . . . -1.0(4) ?
C2 C1 C7 N1 . . . . -4.3(4) ?
C2 C3 C4 C5 . . . . -1.4(4) ?
C3 C4 C5 C6 . . . . 1.0(4) ?
C4 C5 C6 C1 . . . . 0.1(4) ?
C6 C1 C2 O1 . . . . -179.6(2) ?
C6 C1 C2 C3 . . . . 0.6(4) ?
C6 C1 C7 N1 . . . . 178.8(3) ?
C7 C1 C2 O1 . . . . 3.6(4) ?
C7 C1 C2 C3 . . . . -176.2(2) ?
C7 C1 C6 C5 . . . . 175.9(3) ?
C8 O2 C3 C2 . . . . -179.3(3) ?
C8 O2 C3 C4 . . . . 0.2(4) ?
C9 C10 C11 O4 . . . . -179.4(2) ?
C9 C10 C11 C12 . . . . 1.2(4) ?
C10 C9 C14 C13 . . . . -0.9(4) ?
C10 C9 C15 N2 . . . . -3.6(5) ?
C10 C11 C12 C13 . . . . -1.1(4) ?
C11 C12 C13 C14 . . . . 0.0(5) ?
C12 C13 C14 C9 . . . . 1.0(5) ?
C14 C9 C10 O3 . . . . -179.5(2) ?
C14 C9 C10 C11 . . . . -0.1(4) ?
C14 C9 C15 N2 . . . . 178.5(3) ?
C15 C9 C10 O3 . . . . 2.5(4) ?
C15 C9 C10 C11 . . . . -178.1(2) ?
C15 C9 C14 C13 . . . . 177.1(3) ?
C16 O4 C11 C10 . . . . 162.7(3) ?
C16 O4 C11 C12 . . . . -17.9(4) ?

_cod_database_fobs_code 2243299
